data_7200959
loop_
_publ_author_name
'Wen, Gui-Lin'
'Wang, Yao-Yu'
'Zhang, Ya-Nan'
'Yang, Guo-Ping'
'Fu, Ai-Yun'
'Shi, Qi-Zhen'

_publ_section_title
;
 A novel polythreaded metal--organic framework with inherent features
 of different side arms and five-fold interpenetration
;
_journal_issue 8
_journal_name_full CrystEngComm
_journal_page_first 1519
_journal_paper_doi 10.1039/b901529a
_journal_volume 11
_journal_year 2009
_chemical_formula_sum 'C104 H82 Cu4 N16 O29 S4'
_chemical_formula_weight 2402.26
_chemical_name_systematic
;
?
;
_space_group_IT_number 2
_symmetry_cell_setting triclinic
_symmetry_space_group_name_Hall '-P 1'
_symmetry_space_group_name_H-M 'P -1'
_atom_sites_solution_hydrogens geom
_atom_sites_solution_primary direct
_atom_sites_solution_secondary difmap
_audit_creation_method SHELXL-97
_cell_angle_alpha 97.934(4)
_cell_angle_beta 113.562(4)
_cell_angle_gamma 106.287(4)
_cell_formula_units_Z 1
_cell_length_a 13.475(3)
_cell_length_b 14.578(3)
_cell_length_c 16.099(3)
_cell_measurement_reflns_used 988
_cell_measurement_temperature 296(2)
_cell_measurement_theta_max 17.2
_cell_measurement_theta_min 2.35
_cell_volume 2667.7(10)
_computing_cell_refinement 'Bruker SMART'
_computing_data_collection 'Bruker SMART'
_computing_data_reduction 'Bruker SAINT'
_computing_molecular_graphics 'Bruker SHELXTL'
_computing_publication_material 'Bruker SHELXTL'
_computing_structure_refinement 'SHELXL-97 (Sheldrick, 1997)'
_computing_structure_solution 'SHELXS-97 (Sheldrick, 1990)'
_diffrn_ambient_temperature 296(2)
_diffrn_measured_fraction_theta_full 0.982
_diffrn_measured_fraction_theta_max 0.982
_diffrn_measurement_device_type 'CCD area detector'
_diffrn_measurement_method 'phi and omega scans'
_diffrn_radiation_monochromator graphite
_diffrn_radiation_source 'fine-focus sealed tube'
_diffrn_radiation_type MoK\a
_diffrn_radiation_wavelength 0.71073
_diffrn_reflns_av_R_equivalents 0.0467
_diffrn_reflns_av_sigmaI/netI 0.1816
_diffrn_reflns_limit_h_max 16
_diffrn_reflns_limit_h_min -16
_diffrn_reflns_limit_k_max 17
_diffrn_reflns_limit_k_min -17
_diffrn_reflns_limit_l_max 19
_diffrn_reflns_limit_l_min -12
_diffrn_reflns_number 13718
_diffrn_reflns_theta_full 25.20
_diffrn_reflns_theta_max 25.20
_diffrn_reflns_theta_min 1.77
_exptl_absorpt_coefficient_mu 0.950
_exptl_absorpt_correction_T_max 0.8690
_exptl_absorpt_correction_T_min 0.7978
_exptl_absorpt_correction_type multi-scan
_exptl_absorpt_process_details sadabs
_exptl_crystal_colour blue
_exptl_crystal_density_diffrn 1.495
_exptl_crystal_density_method 'not measured'
_exptl_crystal_description block
_exptl_crystal_F_000 1230
_exptl_crystal_size_max 0.25
_exptl_crystal_size_mid 0.20
_exptl_crystal_size_min 0.15
_refine_diff_density_max 0.681
_refine_diff_density_min -0.587
_refine_diff_density_rms 0.092
_refine_ls_extinction_method none
_refine_ls_goodness_of_fit_ref 0.994
_refine_ls_hydrogen_treatment mixed
_refine_ls_matrix_type full
_refine_ls_number_parameters 723
_refine_ls_number_reflns 9445
_refine_ls_number_restraints 94
_refine_ls_restrained_S_all 1.009
_refine_ls_R_factor_all 0.1503
_refine_ls_R_factor_gt 0.0602
_refine_ls_shift/su_max 0.001
_refine_ls_shift/su_mean 0.000
_refine_ls_structure_factor_coef Fsqd
_refine_ls_weighting_details 'calc w=1/[\s^2^(Fo^2^)+(0.0484P)^2^+0.0154P] where P=(Fo^2^+2Fc^2^)/3'
_refine_ls_weighting_scheme calc
_refine_ls_wR_factor_gt 0.1239
_refine_ls_wR_factor_ref 0.1516
_reflns_number_gt 3700
_reflns_number_total 9445
_reflns_threshold_expression >2sigma(I)
_cod_data_source_file b901529a.txt
_cod_data_source_block xb2385m
_cod_depositor_comments
;
The following automatic conversions were performed:
'_symmetry_cell_setting' value 'Triclinic' changed to 'triclinic'
according to '/home/saulius/struct/CIF-dictionaries/cif_core.dic'
dictionary named 'cif_core.dic' version 2.4.1 from 2010-06-29.

Automatic conversion script
Id: cif_fix_enum 1527 2010-12-29 10:47:43Z saulius 
;
_cod_original_cell_volume 2667.7(9)
_cod_original_sg_symbol_H-M P-1
_cod_database_code 7200959

loop_
_symmetry_equiv_pos_as_xyz
'x, y, z'
'-x, -y, -z'

loop_
_atom_site_label
_atom_site_type_symbol
_atom_site_fract_x
_atom_site_fract_y
_atom_site_fract_z
_atom_site_U_iso_or_equiv
_atom_site_adp_type
_atom_site_occupancy
_atom_site_symmetry_multiplicity
_atom_site_calc_flag
_atom_site_refinement_flags
_atom_site_disorder_assembly
_atom_site_disorder_group
Cu1 Cu 0.5000 0.5000 -0.5000 0.0546(12) Uani 0.475(4) 2 d SPU . 1
Cu1' Cu 0.4779(5) 0.4431(4) -0.5072(5) 0.0546(12) Uani 0.263(2) 1 d PDU . 2
Cu2 Cu -0.10304(6) 0.99028(5) -0.06557(6) 0.0390(2) Uani 1 1 d . . .
Cu3 Cu -0.5000 0.0000 0.0000 0.0526(4) Uani 1 2 d S . .
S1 S 0.94430(16) 0.65613(14) -0.01143(13) 0.0611(6) Uani 1 1 d . . .
S2 S 0.05853(16) 0.05351(15) 0.39075(14) 0.0731(6) Uani 1 1 d . . .
N1 N 0.6000(5) 0.5150(6) -0.3630(5) 0.0854(18) Uani 1 1 d U . .
N2 N 0.8215(5) 0.4773(5) -0.0382(5) 0.0749(19) Uani 1 1 d . . .
N3 N 0.9072(5) 0.5081(5) 0.0544(4) 0.0649(18) Uani 1 1 d . . .
N4 N 1.2507(6) 0.7540(6) 0.3564(5) 0.089(2) Uani 1 1 d . . .
N5 N -0.3647(5) 0.0202(4) 0.1225(4) 0.0499(15) Uani 1 1 d . . .
N6 N -0.0348(5) 0.1500(5) 0.4579(5) 0.077(2) Uani 1 1 d . . .
N7 N 0.0716(5) 0.1662(5) 0.5311(4) 0.083(2) Uani 1 1 d . . .
N8 N 0.4639(6) 0.1418(7) 0.7069(6) 0.099(3) Uani 1 1 d . . .
O1 O 0.3567(4) 0.4543(4) -0.4795(4) 0.0741(16) Uani 1 1 d . . .
O2 O 0.4242(4) 0.6181(4) -0.4480(4) 0.0823(17) Uani 1 1 d . . .
O3 O -0.0069(3) 0.5438(3) -0.3599(3) 0.0511(12) Uani 1 1 d . . .
O4 O 0.0877(4) 0.9019(3) -0.0308(3) 0.0497(12) Uani 1 1 d . . .
O5 O -0.0857(4) 0.8875(3) -0.1430(3) 0.0547(13) Uani 1 1 d . . .
O6 O -0.2823(3) 0.9684(3) -0.1547(3) 0.0699(14) Uani 1 1 d . . .
H6WA H -0.3442 0.9248 -0.1651 0.084 Uiso 1 1 d R . .
H6WB H -0.3025 1.0145 -0.1484 0.084 Uiso 1 1 d R . .
O7 O -0.1533(3) 0.8936(3) -0.0026(3) 0.0505(12) Uani 1 1 d . . .
O8 O 0.0207(3) 0.9124(3) 0.1123(3) 0.0474(12) Uani 1 1 d . . .
O9 O -0.3226(4) 0.5978(3) 0.2046(3) 0.0592(13) Uani 1 1 d . . .
O10 O -0.4352(5) 0.1452(4) 0.0141(4) 0.087(2) Uani 1 1 d . . .
O11 O -0.5462(4) 0.1276(4) 0.0835(4) 0.0827(18) Uani 1 1 d . . .
C1 C 0.6077(7) 0.4379(7) -0.3358(6) 0.095(2) Uani 1 1 d U . .
H1 H 0.5632 0.3751 -0.3790 0.114 Uiso 1 1 calc R . .
C2 C 0.6549(7) 0.6001(7) -0.3034(6) 0.090(2) Uani 1 1 d U . .
H2 H 0.6457 0.6554 -0.3236 0.109 Uiso 1 1 calc R . .
C3 C 0.7286(6) 0.6144(7) -0.2088(6) 0.092(2) Uani 1 1 d U . .
H3 H 0.7660 0.6780 -0.1667 0.110 Uiso 1 1 calc R . .
C4 C 0.7457(6) 0.5356(7) -0.1784(6) 0.0753(19) Uani 1 1 d U . .
C5 C 0.6831(6) 0.4460(7) -0.2404(6) 0.089(2) Uani 1 1 d U . .
H5 H 0.6884 0.3891 -0.2219 0.107 Uiso 1 1 calc R . .
C6 C 0.8284(6) 0.5470(6) -0.0808(5) 0.059(2) Uani 1 1 d . . .
C7 C 0.9775(6) 0.5995(6) 0.0782(5) 0.0519(19) Uani 1 1 d . . .
C8 C 1.0751(6) 0.6526(6) 0.1721(5) 0.0530(19) Uani 1 1 d . . .
C9 C 1.0823(7) 0.6112(6) 0.2464(5) 0.069(2) Uani 1 1 d . . .
H9 H 1.0297 0.5484 0.2357 0.083 Uiso 1 1 calc R . .
C10 C 1.1691(8) 0.6654(7) 0.3356(6) 0.087(3) Uani 1 1 d . . .
H10 H 1.1711 0.6385 0.3851 0.105 Uiso 1 1 calc R . .
C11 C 1.2434(7) 0.7910(6) 0.2836(7) 0.095(3) Uani 1 1 d . . .
H11 H 1.2998 0.8523 0.2960 0.114 Uiso 1 1 calc R . .
C12 C 1.1592(6) 0.7454(6) 0.1928(6) 0.068(2) Uani 1 1 d . . .
H12 H 1.1579 0.7757 0.1453 0.082 Uiso 1 1 calc R . .
C13 C 0.3544(7) 0.5385(7) -0.4518(5) 0.064(2) Uani 1 1 d . . .
C14 C 0.2603(5) 0.5418(6) -0.4251(5) 0.0478(18) Uani 1 1 d . . .
C15 C 0.2465(5) 0.6308(5) -0.4041(5) 0.058(2) Uani 1 1 d . . .
H15 H 0.2961 0.6889 -0.4054 0.069 Uiso 1 1 calc R . .
C16 C 0.1595(6) 0.6335(5) -0.3813(5) 0.058(2) Uani 1 1 d . . .
H16 H 0.1492 0.6933 -0.3684 0.069 Uiso 1 1 calc R . .
C17 C 0.0869(5) 0.5474(5) -0.3776(4) 0.0457(17) Uani 1 1 d . . .
C18 C 0.1019(5) 0.4589(5) -0.3952(4) 0.0496(18) Uani 1 1 d . . .
H18 H 0.0543 0.4013 -0.3912 0.059 Uiso 1 1 calc R . .
C19 C 0.1901(6) 0.4571(5) -0.4191(4) 0.054(2) Uani 1 1 d . . .
H19 H 0.2015 0.3976 -0.4312 0.065 Uiso 1 1 calc R . .
C20 C 0.0025(5) 0.6272(5) -0.3000(5) 0.0448(17) Uani 1 1 d . . .
C21 C -0.0842(5) 0.6642(5) -0.3318(4) 0.0448(17) Uani 1 1 d . . .
H21 H -0.1428 0.6382 -0.3940 0.054 Uiso 1 1 calc R . .
C22 C -0.0835(5) 0.7425(5) -0.2689(5) 0.0449(17) Uani 1 1 d . . .
H22 H -0.1430 0.7671 -0.2893 0.054 Uiso 1 1 calc R . .
C23 C 0.0051(5) 0.7825(4) -0.1775(5) 0.0349(15) Uani 1 1 d . . .
C24 C 0.0925(5) 0.7450(5) -0.1484(5) 0.0538(19) Uani 1 1 d . . .
H24 H 0.1524 0.7715 -0.0867 0.065 Uiso 1 1 calc R . .
C25 C 0.0926(5) 0.6681(5) -0.2098(5) 0.0499(19) Uani 1 1 d . . .
H25 H 0.1531 0.6446 -0.1900 0.060 Uiso 1 1 calc R . .
C26 C 0.0024(6) 0.8633(5) -0.1128(5) 0.0422(17) Uani 1 1 d . . .
C27 C -0.0888(6) 0.8747(4) 0.0692(5) 0.0362(16) Uani 1 1 d . . .
C28 C -0.1495(5) 0.8013(4) 0.1050(5) 0.0396(17) Uani 1 1 d . . .
C29 C -0.2657(5) 0.7449(5) 0.0488(5) 0.0511(19) Uani 1 1 d . . .
H29 H -0.3052 0.7528 -0.0105 0.061 Uiso 1 1 calc R . .
C30 C -0.3233(6) 0.6759(5) 0.0817(5) 0.059(2) Uani 1 1 d . . .
H30 H -0.4021 0.6377 0.0443 0.071 Uiso 1 1 calc R . .
C31 C -0.2652(6) 0.6637(5) 0.1688(5) 0.0497(18) Uani 1 1 d . . .
C32 C -0.1478(6) 0.7199(5) 0.2250(5) 0.0519(19) Uani 1 1 d . . .
H32 H -0.1079 0.7114 0.2838 0.062 Uiso 1 1 calc R . .
C33 C -0.0900(5) 0.7898(4) 0.1920(5) 0.0459(18) Uani 1 1 d . . .
H33 H -0.0112 0.8283 0.2292 0.055 Uiso 1 1 calc R . .
C34 C -0.3600(5) 0.4978(5) 0.1639(5) 0.0443(18) Uani 1 1 d . . .
C35 C -0.4312(6) 0.4385(5) 0.1920(5) 0.0544(19) Uani 1 1 d . . .
H35 H -0.4546 0.4670 0.2327 0.065 Uiso 1 1 calc R . .
C36 C -0.4684(5) 0.3360(5) 0.1598(5) 0.058(2) Uani 1 1 d . . .
H36 H -0.5155 0.2957 0.1802 0.070 Uiso 1 1 calc R . .
C37 C -0.4358(6) 0.2928(5) 0.0971(5) 0.0504(19) Uani 1 1 d . . .
C38 C -0.3657(6) 0.3533(5) 0.0674(5) 0.055(2) Uani 1 1 d . . .
H38 H -0.3436 0.3249 0.0256 0.067 Uiso 1 1 calc R . .
C39 C -0.3278(5) 0.4569(5) 0.0997(5) 0.0494(18) Uani 1 1 d . . .
H39 H -0.2820 0.4979 0.0788 0.059 Uiso 1 1 calc R . .
C40 C -0.4754(8) 0.1807(7) 0.0605(7) 0.081(3) Uani 1 1 d . . .
C41 C -0.3514(6) 0.0634(5) 0.2066(5) 0.055(2) Uani 1 1 d . . .
H41 H -0.4128 0.0795 0.2083 0.066 Uiso 1 1 calc R . .
C42 C -0.2539(6) 0.0861(4) 0.2916(5) 0.0504(18) Uani 1 1 d . . .
H42 H -0.2520 0.1153 0.3476 0.061 Uiso 1 1 calc R . .
C43 C -0.1595(6) 0.0657(5) 0.2936(5) 0.0473(18) Uani 1 1 d . . .
C44 C -0.1724(5) 0.0203(5) 0.2075(5) 0.0518(19) Uani 1 1 d . . .
H44 H -0.1124 0.0031 0.2041 0.062 Uiso 1 1 calc R . .
C45 C -0.2735(6) -0.0001(4) 0.1261(5) 0.0501(19) Uani 1 1 d . . .
H45 H -0.2780 -0.0304 0.0692 0.060 Uiso 1 1 calc R . .
C46 C -0.0540(6) 0.0905(5) 0.3803(5) 0.0510(19) Uani 1 1 d . . .
C47 C 0.1305(6) 0.1215(5) 0.5068(5) 0.057(2) Uani 1 1 d . . .
C48 C 0.2461(6) 0.1292(6) 0.5747(6) 0.063(2) Uani 1 1 d . . .
C49 C 0.3002(7) 0.1895(8) 0.6624(7) 0.122(4) Uani 1 1 d . . .
H49 H 0.2646 0.2288 0.6807 0.147 Uiso 1 1 calc R . .
C50 C 0.4083(8) 0.1947(8) 0.7268(7) 0.131(4) Uani 1 1 d . . .
H50 H 0.4431 0.2379 0.7873 0.157 Uiso 1 1 calc R . .
C51 C 0.4139(9) 0.0813(9) 0.6208(8) 0.133(4) Uani 1 1 d . . .
H51 H 0.4529 0.0439 0.6052 0.159 Uiso 1 1 calc R . .
C52 C 0.3043(8) 0.0713(7) 0.5519(6) 0.109(3) Uani 1 1 d . . .
H52 H 0.2705 0.0271 0.4921 0.131 Uiso 1 1 calc R . .
O12 O 0.3518(4) 0.8737(4) 0.1304(4) 0.1021(19) Uani 1 1 d . . .
H12A H 0.4008 0.8721 0.1765 0.123 Uiso 1 1 d R . .
H12B H 0.3721 0.8714 0.0921 0.123 Uiso 1 1 d R . .
O13 O 0.4359(8) 0.8359(9) 0.5411(6) 0.358(8) Uani 1 1 d . . .
H13A H 0.5037 0.8612 0.5737 0.430 Uiso 1 1 d R . .
H13B H 0.3820 0.8137 0.4899 0.430 Uiso 1 1 d R . .
O14 O 0.6782(7) 0.9246(6) 0.6469(5) 0.374(8) Uani 1 1 d . . .
H14A H 0.6616 0.8701 0.6178 0.448 Uiso 1 1 d R . .
H14B H 0.6836 0.9373 0.7016 0.448 Uiso 1 1 d R . .
O15 O 0.3620(7) 0.2593(6) -0.5494(5) 0.112(4) Uani 0.50 1 d PRDU . .
H15B H 0.417(4) 0.251(2) -0.508(6) 0.134 Uiso 0.50 1 d PD . .
H15A H 0.318(7) 0.2707(18) -0.528(8) 0.134 Uiso 0.50 1 d PD . .

loop_
_atom_site_aniso_label
_atom_site_aniso_U_11
_atom_site_aniso_U_22
_atom_site_aniso_U_33
_atom_site_aniso_U_23
_atom_site_aniso_U_13
_atom_site_aniso_U_12
Cu1 0.0394(19) 0.088(3) 0.0435(12) 0.023(3) 0.0229(12) 0.026(3)
Cu1' 0.0394(19) 0.088(3) 0.0435(12) 0.023(3) 0.0229(12) 0.026(3)
Cu2 0.0368(5) 0.0392(5) 0.0396(6) 0.0079(4) 0.0163(4) 0.0154(4)
Cu3 0.0492(7) 0.0434(8) 0.0503(9) 0.0052(7) 0.0096(7) 0.0201(6)
S1 0.0689(13) 0.0711(14) 0.0464(13) 0.0236(12) 0.0227(11) 0.0328(11)
S2 0.0588(13) 0.0907(16) 0.0557(15) 0.0091(13) 0.0098(11) 0.0386(12)
N1 0.065(3) 0.146(4) 0.052(3) 0.020(3) 0.036(2) 0.040(3)
N2 0.060(4) 0.073(5) 0.052(5) 0.011(4) 0.005(4) 0.004(4)
N3 0.060(4) 0.067(5) 0.053(5) 0.018(4) 0.021(4) 0.008(4)
N4 0.079(5) 0.116(7) 0.045(5) 0.019(5) 0.010(4) 0.030(5)
N5 0.048(4) 0.049(4) 0.049(4) 0.009(3) 0.018(3) 0.022(3)
N6 0.058(4) 0.122(6) 0.045(4) -0.006(4) 0.016(4) 0.050(4)
N7 0.063(4) 0.136(6) 0.045(4) -0.001(4) 0.019(4) 0.053(4)
N8 0.073(5) 0.169(9) 0.055(6) 0.035(6) 0.019(5) 0.059(6)
O1 0.051(3) 0.099(4) 0.059(4) -0.001(4) 0.018(3) 0.032(3)
O2 0.070(4) 0.114(5) 0.084(5) 0.034(4) 0.049(4) 0.039(3)
O3 0.049(3) 0.053(3) 0.053(3) -0.016(3) 0.036(3) 0.018(2)
O4 0.051(3) 0.046(3) 0.043(3) -0.007(3) 0.019(3) 0.018(2)
O5 0.045(3) 0.051(3) 0.055(3) 0.000(3) 0.013(3) 0.023(2)
O6 0.041(3) 0.074(3) 0.077(4) 0.013(3) 0.012(3) 0.023(2)
O7 0.046(3) 0.057(3) 0.058(3) 0.034(3) 0.027(3) 0.020(2)
O8 0.041(3) 0.051(3) 0.050(3) 0.019(3) 0.023(3) 0.012(2)
O9 0.084(3) 0.039(3) 0.065(4) 0.019(3) 0.051(3) 0.010(2)
O10 0.090(5) 0.056(4) 0.079(5) 0.010(4) 0.003(4) 0.033(3)
O11 0.075(4) 0.046(3) 0.076(4) 0.019(3) -0.002(3) 0.006(3)
C1 0.075(3) 0.141(4) 0.061(3) 0.002(3) 0.024(3) 0.052(3)
C2 0.062(3) 0.137(4) 0.064(3) 0.037(3) 0.029(3) 0.021(3)
C3 0.060(4) 0.134(5) 0.061(4) 0.040(4) 0.016(3) 0.020(3)
C4 0.053(3) 0.124(5) 0.053(4) 0.023(4) 0.024(3) 0.040(3)
C5 0.071(4) 0.136(5) 0.057(4) 0.006(4) 0.020(3) 0.056(3)
C6 0.047(5) 0.080(6) 0.048(5) 0.014(5) 0.019(4) 0.026(4)
C7 0.050(5) 0.083(6) 0.036(5) 0.023(5) 0.022(4) 0.038(4)
C8 0.041(4) 0.070(6) 0.049(5) 0.012(5) 0.016(4) 0.030(4)
C9 0.079(6) 0.085(6) 0.034(5) 0.025(5) 0.018(5) 0.025(5)
C10 0.081(7) 0.108(8) 0.056(7) 0.036(6) 0.021(6) 0.022(6)
C11 0.055(6) 0.088(7) 0.081(8) 0.010(7) -0.007(6) 0.003(5)
C12 0.049(5) 0.091(7) 0.062(6) 0.032(6) 0.023(5) 0.021(5)
C13 0.051(5) 0.095(7) 0.032(5) 0.010(6) 0.012(4) 0.022(5)
C14 0.039(4) 0.078(6) 0.033(4) 0.010(4) 0.021(4) 0.026(4)
C15 0.046(4) 0.074(6) 0.056(5) 0.008(5) 0.031(4) 0.021(4)
C16 0.063(5) 0.039(5) 0.059(5) 0.007(4) 0.021(4) 0.017(4)
C17 0.049(4) 0.056(5) 0.032(4) 0.007(4) 0.017(4) 0.026(4)
C18 0.059(5) 0.053(5) 0.043(5) 0.015(4) 0.026(4) 0.027(4)
C19 0.059(5) 0.079(6) 0.036(5) 0.018(4) 0.018(4) 0.047(5)
C20 0.036(4) 0.046(4) 0.047(5) 0.009(4) 0.019(4) 0.011(4)
C21 0.048(4) 0.061(5) 0.024(4) 0.002(4) 0.016(3) 0.024(4)
C22 0.041(4) 0.054(5) 0.045(5) 0.013(4) 0.019(4) 0.025(4)
C23 0.031(4) 0.039(4) 0.036(4) 0.009(4) 0.017(3) 0.012(3)
C24 0.042(4) 0.053(5) 0.034(5) 0.006(4) -0.006(4) 0.010(4)
C25 0.044(4) 0.056(5) 0.046(5) -0.004(4) 0.017(4) 0.029(4)
C26 0.048(5) 0.040(4) 0.038(5) 0.001(4) 0.027(4) 0.009(4)
C27 0.044(4) 0.028(4) 0.037(5) 0.003(4) 0.020(4) 0.014(3)
C28 0.043(4) 0.029(4) 0.053(5) 0.016(4) 0.024(4) 0.017(3)
C29 0.041(4) 0.045(4) 0.053(5) 0.017(4) 0.011(4) 0.011(4)
C30 0.038(4) 0.054(5) 0.061(6) 0.019(5) 0.007(4) 0.006(4)
C31 0.064(5) 0.037(4) 0.046(5) 0.002(4) 0.025(5) 0.021(4)
C32 0.058(5) 0.052(5) 0.042(5) 0.015(4) 0.017(4) 0.023(4)
C33 0.036(4) 0.042(4) 0.059(5) 0.015(4) 0.021(4) 0.014(3)
C34 0.040(4) 0.027(4) 0.044(5) 0.010(4) 0.008(4) -0.001(3)
C35 0.060(5) 0.051(5) 0.042(5) 0.010(4) 0.019(4) 0.014(4)
C36 0.054(5) 0.051(5) 0.048(5) 0.022(5) 0.012(4) 0.004(4)
C37 0.041(4) 0.039(5) 0.047(5) 0.009(4) 0.000(4) 0.011(4)
C38 0.054(5) 0.046(5) 0.059(6) 0.008(5) 0.019(4) 0.023(4)
C39 0.056(5) 0.043(5) 0.051(5) 0.007(4) 0.028(4) 0.018(4)
C40 0.064(7) 0.051(7) 0.064(8) 0.025(6) -0.022(5) 0.007(5)
C41 0.044(5) 0.067(5) 0.052(5) 0.017(5) 0.015(4) 0.028(4)
C42 0.059(5) 0.056(5) 0.032(5) 0.004(4) 0.019(4) 0.023(4)
C43 0.046(4) 0.037(4) 0.046(5) 0.015(4) 0.011(4) 0.012(4)
C44 0.037(4) 0.041(4) 0.065(6) 0.016(5) 0.011(4) 0.013(3)
C45 0.051(5) 0.037(4) 0.041(5) 0.010(4) 0.010(4) 0.004(4)
C46 0.051(5) 0.049(5) 0.051(5) 0.018(4) 0.018(4) 0.023(4)
C47 0.047(5) 0.073(5) 0.040(5) 0.006(4) 0.012(4) 0.021(4)
C48 0.055(5) 0.074(6) 0.053(6) 0.014(5) 0.018(5) 0.026(5)
C49 0.071(7) 0.174(11) 0.068(7) -0.032(7) -0.008(6) 0.063(7)
C50 0.081(7) 0.179(11) 0.083(8) -0.018(7) -0.003(6) 0.066(8)
C51 0.104(9) 0.217(14) 0.092(9) 0.054(10) 0.032(8) 0.092(9)
C52 0.082(7) 0.152(9) 0.078(7) 0.030(7) 0.012(6) 0.060(7)
O12 0.090(4) 0.128(5) 0.096(5) 0.045(4) 0.032(4) 0.061(4)
O13 0.156(9) 0.55(2) 0.140(9) -0.101(11) -0.028(7) 0.057(11)
O14 0.445(19) 0.44(2) 0.154(10) 0.000(12) 0.124(12) 0.105(15)
O15 0.126(7) 0.103(6) 0.120(8) 0.041(6) 0.064(6) 0.045(5)

loop_
_atom_type_symbol
_atom_type_description
_atom_type_scat_dispersion_real
_atom_type_scat_dispersion_imag
_atom_type_scat_source
C C 0.0033 0.0016 'International Tables Vol C Tables 4.2.6.8 and 6.1.1.4'
Cu Cu 0.3201 1.2651 'International Tables Vol C Tables 4.2.6.8 and 6.1.1.4'
N N 0.0061 0.0033 'International Tables Vol C Tables 4.2.6.8 and 6.1.1.4'
O O 0.0106 0.0060 'International Tables Vol C Tables 4.2.6.8 and 6.1.1.4'
S S 0.1246 0.1234 'International Tables Vol C Tables 4.2.6.8 and 6.1.1.4'
H H 0.0000 0.0000 'International Tables Vol C Tables 4.2.6.8 and 6.1.1.4'

loop_
_geom_angle_atom_site_label_1
_geom_angle_atom_site_label_2
_geom_angle_atom_site_label_3
_geom_angle
_geom_angle_site_symmetry_1
_geom_angle_site_symmetry_3
_geom_angle_publ_flag
N1 Cu1 N1 180.0(3) 2_664 . ?
N1 Cu1 O1 91.0(2) 2_664 . ?
N1 Cu1 O1 89.0(2) . . ?
N1 Cu1 O1 89.0(2) 2_664 2_664 ?
N1 Cu1 O1 91.0(2) . 2_664 ?
O1 Cu1 O1 180.000(1) . 2_664 ?
N1 Cu1 O2 91.9(2) 2_664 . ?
N1 Cu1 O2 88.1(2) . . ?
O1 Cu1 O2 58.15(18) . . ?
O1 Cu1 O2 121.85(18) 2_664 . ?
N1 Cu1 C13 87.6(2) 2_664 2_664 ?
N1 Cu1 C13 92.4(2) . 2_664 ?
O1 Cu1 C13 150.7(2) . 2_664 ?
O1 Cu1 C13 29.3(2) 2_664 2_664 ?
O2 Cu1 C13 151.13(19) . 2_664 ?
Cu1' Cu1' O1 88.6(6) 2_664 . ?
Cu1' Cu1' O2 109.7(7) 2_664 2_664 ?
O1 Cu1' O2 161.2(4) . 2_664 ?
Cu1' Cu1' N1 71.4(5) 2_664 . ?
O1 Cu1' N1 89.6(4) . . ?
O2 Cu1' N1 100.2(3) 2_664 . ?
Cu1' Cu1' N1 66.6(5) 2_664 2_664 ?
O1 Cu1' N1 89.4(3) . 2_664 ?
O2 Cu1' N1 93.9(4) 2_664 2_664 ?
N1 Cu1' N1 138.0(3) . 2_664 ?
Cu1' Cu1' O1 51.7(5) 2_664 2_664 ?
O1 Cu1' O1 140.3(3) . 2_664 ?
O2 Cu1' O1 58.2(3) 2_664 2_664 ?
N1 Cu1' O1 78.6(3) . 2_664 ?
N1 Cu1' O1 75.8(3) 2_664 2_664 ?
Cu1' Cu1' O15 167.3(6) 2_664 . ?
O1 Cu1' O15 82.0(3) . . ?
O2 Cu1' O15 79.3(3) 2_664 . ?
N1 Cu1' O15 116.7(4) . . ?
N1 Cu1' O15 104.7(4) 2_664 . ?
O1 Cu1' O15 137.2(4) 2_664 . ?
O5 Cu2 O4 168.19(17) . 2_575 ?
O5 Cu2 O7 89.52(17) . . ?
O4 Cu2 O7 89.74(17) 2_575 . ?
O5 Cu2 O8 87.65(17) . 2_575 ?
O4 Cu2 O8 90.71(17) 2_575 2_575 ?
O7 Cu2 O8 168.30(16) . 2_575 ?
O5 Cu2 O6 99.83(17) . . ?
O4 Cu2 O6 91.96(17) 2_575 . ?
O7 Cu2 O6 90.37(16) . . ?
O8 Cu2 O6 101.30(16) 2_575 . ?
O5 Cu2 Cu2 85.36(13) . 2_575 ?
O4 Cu2 Cu2 82.88(13) 2_575 2_575 ?
O7 Cu2 Cu2 80.83(12) . 2_575 ?
O8 Cu2 Cu2 87.62(12) 2_575 2_575 ?
O6 Cu2 Cu2 169.79(12) . 2_575 ?
O10 Cu3 O10 180.0(4) . 2_455 ?
O10 Cu3 N5 91.0(2) . 2_455 ?
O10 Cu3 N5 89.0(2) 2_455 2_455 ?
O10 Cu3 N5 89.0(2) . . ?
O10 Cu3 N5 91.0(2) 2_455 . ?
N5 Cu3 N5 180.0(5) 2_455 . ?
O10 Cu3 O11 56.6(2) . . ?
O10 Cu3 O11 123.4(2) 2_455 . ?
N5 Cu3 O11 91.3(2) 2_455 . ?
N5 Cu3 O11 88.7(2) . . ?
C6 S1 C7 87.4(4) . . ?
C46 S2 C47 87.9(4) . . ?
C2 N1 C1 119.5(9) . . ?
C2 N1 Cu1 120.6(7) . . ?
C1 N1 Cu1 119.9(7) . . ?
C2 N1 Cu1' 141.6(7) . . ?
C1 N1 Cu1' 98.7(7) . . ?
Cu1 N1 Cu1' 21.35(18) . . ?
C2 N1 Cu1' 100.2(7) . 2_664 ?
C1 N1 Cu1' 140.2(7) . 2_664 ?
Cu1 N1 Cu1' 20.64(17) . 2_664 ?
Cu1' N1 Cu1' 42.0(3) . 2_664 ?
C6 N2 N3 113.1(6) . . ?
C7 N3 N2 112.1(6) . . ?
C10 N4 C11 115.9(8) . . ?
C45 N5 C41 113.8(6) . . ?
C45 N5 Cu3 121.7(5) . . ?
C41 N5 Cu3 124.3(4) . . ?
C46 N6 N7 111.7(5) . . ?
C47 N7 N6 113.3(6) . . ?
C50 N8 C51 117.7(9) . . ?
C13 O1 Cu1' 120.8(5) . . ?
C13 O1 Cu1 98.6(5) . . ?
Cu1' O1 Cu1 22.35(18) . . ?
C13 O1 Cu1' 81.3(5) . 2_664 ?
Cu1' O1 Cu1' 39.7(3) . 2_664 ?
Cu1 O1 Cu1' 17.36(17) . 2_664 ?
C13 O2 Cu1' 97.4(5) . 2_664 ?
C13 O2 Cu1 80.1(5) . . ?
Cu1' O2 Cu1 17.32(17) 2_664 . ?
C20 O3 C17 118.4(5) . . ?
C26 O4 Cu2 124.6(4) . 2_575 ?
C26 O5 Cu2 122.3(4) . . ?
Cu2 O6 H6WA 131.1 . . ?
Cu2 O6 H6WB 117.8 . . ?
H6WA O6 H6WB 96.0 . . ?
C27 O7 Cu2 126.8(4) . . ?
C27 O8 Cu2 118.8(4) . 2_575 ?
C34 O9 C31 118.2(5) . . ?
C40 O10 Cu3 102.9(6) . . ?
C40 O11 Cu3 77.9(6) . . ?
N1 C1 C5 121.5(9) . . ?
N1 C1 H1 119.3 . . ?
C5 C1 H1 119.3 . . ?
N1 C2 C3 122.6(9) . . ?
N1 C2 H2 118.7 . . ?
C3 C2 H2 118.7 . . ?
C4 C3 C2 119.8(9) . . ?
C4 C3 H3 120.1 . . ?
C2 C3 H3 120.1 . . ?
C5 C4 C3 117.1(8) . . ?
C5 C4 C6 120.7(8) . . ?
C3 C4 C6 122.2(9) . . ?
C4 C5 C1 119.3(9) . . ?
C4 C5 H5 120.4 . . ?
C1 C5 H5 120.4 . . ?
N2 C6 C4 124.5(7) . . ?
N2 C6 S1 113.4(5) . . ?
C4 C6 S1 122.1(6) . . ?
N3 C7 C8 124.3(7) . . ?
N3 C7 S1 114.0(5) . . ?
C8 C7 S1 121.8(6) . . ?
C9 C8 C12 117.7(7) . . ?
C9 C8 C7 118.8(7) . . ?
C12 C8 C7 123.4(7) . . ?
C10 C9 C8 118.3(7) . . ?
C10 C9 H9 120.8 . . ?
C8 C9 H9 120.8 . . ?
N4 C10 C9 124.6(8) . . ?
N4 C10 H10 117.7 . . ?
C9 C10 H10 117.7 . . ?
N4 C11 C12 124.6(8) . . ?
N4 C11 H11 117.7 . . ?
C12 C11 H11 117.7 . . ?
C11 C12 C8 118.8(8) . . ?
C11 C12 H12 120.6 . . ?
C8 C12 H12 120.6 . . ?
O2 C13 O1 123.1(8) . . ?
O2 C13 C14 119.1(8) . . ?
O1 C13 C14 117.8(8) . . ?
C19 C14 C15 119.8(6) . . ?
C19 C14 C13 120.3(7) . . ?
C15 C14 C13 120.0(7) . . ?
C16 C15 C14 119.9(6) . . ?
C16 C15 H15 120.0 . . ?
C14 C15 H15 120.0 . . ?
C15 C16 C17 120.2(6) . . ?
C15 C16 H16 119.9 . . ?
C17 C16 H16 119.9 . . ?
C18 C17 C16 120.6(6) . . ?
C18 C17 O3 116.2(6) . . ?
C16 C17 O3 123.1(6) . . ?
C17 C18 C19 118.5(6) . . ?
C17 C18 H18 120.7 . . ?
C19 C18 H18 120.7 . . ?
C14 C19 C18 120.9(6) . . ?
C14 C19 H19 119.6 . . ?
C18 C19 H19 119.6 . . ?
C21 C20 C25 121.1(6) . . ?
C21 C20 O3 117.8(6) . . ?
C25 C20 O3 121.0(6) . . ?
C20 C21 C22 119.0(6) . . ?
C20 C21 H21 120.5 . . ?
C22 C21 H21 120.5 . . ?
C23 C22 C21 120.4(5) . . ?
C23 C22 H22 119.8 . . ?
C21 C22 H22 119.8 . . ?
C24 C23 C22 119.1(6) . . ?
C24 C23 C26 121.9(6) . . ?
C22 C23 C26 119.0(5) . . ?
C23 C24 C25 121.0(6) . . ?
C23 C24 H24 119.5 . . ?
C25 C24 H24 119.5 . . ?
C20 C25 C24 119.4(6) . . ?
C20 C25 H25 120.3 . . ?
C24 C25 H25 120.3 . . ?
O5 C26 O4 124.8(6) . . ?
O5 C26 C23 117.6(6) . . ?
O4 C26 C23 117.5(6) . . ?
O8 C27 O7 125.9(6) . . ?
O8 C27 C28 118.2(6) . . ?
O7 C27 C28 116.0(6) . . ?
C33 C28 C29 121.1(6) . . ?
C33 C28 C27 120.3(6) . . ?
C29 C28 C27 118.6(6) . . ?
C28 C29 C30 119.0(6) . . ?
C28 C29 H29 120.5 . . ?
C30 C29 H29 120.5 . . ?
C31 C30 C29 120.7(6) . . ?
C31 C30 H30 119.6 . . ?
C29 C30 H30 119.6 . . ?
C30 C31 C32 120.1(7) . . ?
C30 C31 O9 121.5(7) . . ?
C32 C31 O9 118.3(6) . . ?
C31 C32 C33 119.2(6) . . ?
C31 C32 H32 120.4 . . ?
C33 C32 H32 120.4 . . ?
C28 C33 C32 119.9(6) . . ?
C28 C33 H33 120.0 . . ?
C32 C33 H33 120.0 . . ?
C35 C34 O9 114.9(7) . . ?
C35 C34 C39 121.1(6) . . ?
O9 C34 C39 124.0(6) . . ?
C34 C35 C36 119.9(7) . . ?
C34 C35 H35 120.0 . . ?
C36 C35 H35 120.0 . . ?
C35 C36 C37 120.3(7) . . ?
C35 C36 H36 119.9 . . ?
C37 C36 H36 119.9 . . ?
C38 C37 C36 119.5(6) . . ?
C38 C37 C40 118.9(8) . . ?
C36 C37 C40 121.6(8) . . ?
C37 C38 C39 120.3(7) . . ?
C37 C38 H38 119.8 . . ?
C39 C38 H38 119.8 . . ?
C34 C39 C38 118.7(6) . . ?
C34 C39 H39 120.6 . . ?
C38 C39 H39 120.6 . . ?
O10 C40 O11 122.6(9) . . ?
O10 C40 C37 120.1(9) . . ?
O11 C40 C37 117.3(10) . . ?
N5 C41 C42 125.2(6) . . ?
N5 C41 H41 117.4 . . ?
C42 C41 H41 117.4 . . ?
C43 C42 C41 120.1(7) . . ?
C43 C42 H42 119.9 . . ?
C41 C42 H42 119.9 . . ?
C44 C43 C42 115.3(6) . . ?
C44 C43 C46 122.3(7) . . ?
C42 C43 C46 122.4(7) . . ?
C43 C44 C45 120.5(6) . . ?
C43 C44 H44 119.7 . . ?
C45 C44 H44 119.7 . . ?
N5 C45 C44 125.0(7) . . ?
N5 C45 H45 117.5 . . ?
C44 C45 H45 117.5 . . ?
N6 C46 C43 121.0(6) . . ?
N6 C46 S2 113.9(5) . . ?
C43 C46 S2 125.1(6) . . ?
N7 C47 C48 121.7(7) . . ?
N7 C47 S2 113.2(5) . . ?
C48 C47 S2 125.1(6) . . ?
C49 C48 C52 116.5(8) . . ?
C49 C48 C47 121.6(8) . . ?
C52 C48 C47 121.9(8) . . ?
C48 C49 C50 121.1(9) . . ?
C48 C49 H49 119.4 . . ?
C50 C49 H49 119.4 . . ?
N8 C50 C49 123.2(9) . . ?
N8 C50 H50 118.4 . . ?
C49 C50 H50 118.4 . . ?
N8 C51 C52 122.4(10) . . ?
N8 C51 H51 118.8 . . ?
C52 C51 H51 118.8 . . ?
C51 C52 C48 118.9(9) . . ?
C51 C52 H52 120.5 . . ?
C48 C52 H52 120.5 . . ?
H12A O12 H12B 108.1 . . ?
H13A O13 H13B 149.7 . . ?
H14A O14 H14B 121.6 . . ?
Cu1' O15 H15B 92.1(17) . . ?
Cu1' O15 H15A 91.8(18) . . ?
H15B O15 H15A 111(2) . . ?

loop_
_geom_bond_atom_site_label_1
_geom_bond_atom_site_label_2
_geom_bond_distance
_geom_bond_site_symmetry_2
_geom_bond_publ_flag
Cu1 N1 2.013(7) 2_664 ?
Cu1 N1 2.013(7) . ?
Cu1 O1 2.032(4) . ?
Cu1 O1 2.032(4) 2_664 ?
Cu1 O2 2.445(5) . ?
Cu1 C13 2.546(8) 2_664 ?
Cu1' Cu1' 1.546(12) 2_664 ?
Cu1' O1 1.898(9) . ?
Cu1' O2 2.073(9) 2_664 ?
Cu1' N1 2.121(9) . ?
Cu1' N1 2.190(9) 2_664 ?
Cu1' O1 2.419(8) 2_664 ?
Cu1' O15 2.526(10) . ?
Cu2 O5 1.941(4) . ?
Cu2 O4 1.952(4) 2_575 ?
Cu2 O7 1.971(4) . ?
Cu2 O8 1.972(4) 2_575 ?
Cu2 O6 2.160(4) . ?
Cu2 Cu2 2.6372(15) 2_575 ?
Cu3 O10 1.991(5) . ?
Cu3 O10 1.991(5) 2_455 ?
Cu3 N5 1.991(5) 2_455 ?
Cu3 N5 1.991(5) . ?
Cu3 O11 2.506(5) . ?
S1 C6 1.714(7) . ?
S1 C7 1.727(6) . ?
S2 C46 1.702(6) . ?
S2 C47 1.707(7) . ?
N1 C2 1.263(9) . ?
N1 C1 1.278(9) . ?
N1 Cu1' 2.190(9) 2_664 ?
N2 C6 1.304(8) . ?
N2 N3 1.380(7) . ?
N3 C7 1.296(8) . ?
N4 C10 1.334(9) . ?
N4 C11 1.336(9) . ?
N5 C45 1.324(7) . ?
N5 C41 1.331(8) . ?
N6 C46 1.303(8) . ?
N6 N7 1.373(7) . ?
N7 C47 1.295(7) . ?
N8 C50 1.307(10) . ?
N8 C51 1.317(11) . ?
O1 C13 1.260(8) . ?
O1 Cu1' 2.419(8) 2_664 ?
O2 C13 1.248(8) . ?
O2 Cu1' 2.073(9) 2_664 ?
O3 C20 1.385(7) . ?
O3 C17 1.391(6) . ?
O4 C26 1.265(7) . ?
O4 Cu2 1.952(4) 2_575 ?
O5 C26 1.261(7) . ?
O6 H6WA 0.8306 . ?
O6 H6WB 0.8001 . ?
O7 C27 1.260(6) . ?
O8 C27 1.258(6) . ?
O8 Cu2 1.972(4) 2_575 ?
O9 C34 1.368(7) . ?
O9 C31 1.395(7) . ?
O10 C40 1.222(10) . ?
O11 C40 1.263(9) . ?
C1 C5 1.428(10) . ?
C1 H1 0.9300 . ?
C2 C3 1.392(10) . ?
C2 H2 0.9300 . ?
C3 C4 1.352(10) . ?
C3 H3 0.9300 . ?
C4 C5 1.328(10) . ?
C4 C6 1.471(9) . ?
C5 H5 0.9300 . ?
C7 C8 1.460(9) . ?
C8 C9 1.393(8) . ?
C8 C12 1.393(9) . ?
C9 C10 1.372(10) . ?
C9 H9 0.9300 . ?
C10 H10 0.9300 . ?
C11 C12 1.360(10) . ?
C11 H11 0.9300 . ?
C12 H12 0.9300 . ?
C13 C14 1.502(9) . ?
C14 C19 1.371(8) . ?
C14 C15 1.377(8) . ?
C15 C16 1.369(8) . ?
C15 H15 0.9300 . ?
C16 C17 1.384(8) . ?
C16 H16 0.9300 . ?
C17 C18 1.369(8) . ?
C18 C19 1.395(8) . ?
C18 H18 0.9300 . ?
C19 H19 0.9300 . ?
C20 C21 1.367(7) . ?
C20 C25 1.372(8) . ?
C21 C22 1.412(8) . ?
C21 H21 0.9300 . ?
C22 C23 1.378(8) . ?
C22 H22 0.9300 . ?
C23 C24 1.378(7) . ?
C23 C26 1.479(8) . ?
C24 C25 1.388(8) . ?
C24 H24 0.9300 . ?
C25 H25 0.9300 . ?
C27 C28 1.484(7) . ?
C28 C33 1.369(8) . ?
C28 C29 1.373(7) . ?
C29 C30 1.391(8) . ?
C29 H29 0.9300 . ?
C30 C31 1.372(8) . ?
C30 H30 0.9300 . ?
C31 C32 1.385(8) . ?
C32 C33 1.400(7) . ?
C32 H32 0.9300 . ?
C33 H33 0.9300 . ?
C34 C35 1.364(8) . ?
C34 C39 1.394(8) . ?
C35 C36 1.382(8) . ?
C35 H35 0.9300 . ?
C36 C37 1.394(9) . ?
C36 H36 0.9300 . ?
C37 C38 1.383(8) . ?
C37 C40 1.516(10) . ?
C38 C39 1.397(8) . ?
C38 H38 0.9300 . ?
C39 H39 0.9300 . ?
C41 C42 1.378(8) . ?
C41 H41 0.9300 . ?
C42 C43 1.375(8) . ?
C42 H42 0.9300 . ?
C43 C44 1.370(8) . ?
C43 C46 1.444(8) . ?
C44 C45 1.379(8) . ?
C44 H44 0.9300 . ?
C45 H45 0.9300 . ?
C47 C48 1.463(9) . ?
C48 C49 1.331(10) . ?
C48 C52 1.407(10) . ?
C49 C50 1.383(10) . ?
C49 H49 0.9300 . ?
C50 H50 0.9300 . ?
C51 C52 1.399(11) . ?
C51 H51 0.9300 . ?
C52 H52 0.9300 . ?
O12 H12A 0.7810 . ?
O12 H12B 0.7668 . ?
O13 H13A 0.7884 . ?
O13 H13B 0.7916 . ?
O14 H14A 0.7838 . ?
O14 H14B 0.8440 . ?
O15 H15B 0.832(11) . ?
O15 H15A 0.829(11) . ?

loop_
_geom_hbond_atom_site_label_D
_geom_hbond_atom_site_label_H
_geom_hbond_atom_site_label_A
_geom_hbond_distance_DH
_geom_hbond_distance_HA
_geom_hbond_distance_DA
_geom_hbond_angle_DHA
_geom_hbond_site_symmetry_A
O15 H15B O2 0.832(11) 2.83(8) 2.954(10) 91(6) 2_664
O15 H15A O1 0.829(11) 2.52(3) 2.940(10) 112(2) .
O14 H14B O6 0.84 2.12 2.964(8) 173.0 1_656
O14 H14A O15 0.78 1.92 2.700(16) 173.8 2_665
O13 H13B N4 0.79 2.02 2.812(10) 176.4 1_455
O13 H13A O14 0.79 2.01 2.795(12) 175.2 .
O12 H12B O10 0.77 2.21 2.972(9) 175.2 2_565
O12 H12A N8 0.78 2.11 2.891(8) 174.6 2_666
O6 H6WB O12 0.80 1.95 2.752(6) 178.6 2_575
O6 H6WA O11 0.83 2.38 3.059(7) 138.9 2_465

loop_
_geom_torsion_atom_site_label_1
_geom_torsion_atom_site_label_2
_geom_torsion_atom_site_label_3
_geom_torsion_atom_site_label_4
_geom_torsion
_geom_torsion_site_symmetry_1
_geom_torsion_site_symmetry_2
_geom_torsion_site_symmetry_3
_geom_torsion_site_symmetry_4
_geom_torsion_publ_flag
O1 Cu1 N1 C2 -102.4(6) . . . . ?
O1 Cu1 N1 C2 77.6(6) 2_664 . . . ?
O2 Cu1 N1 C2 -44.3(6) . . . . ?
C13 Cu1 N1 C2 106.8(7) 2_664 . . . ?
O1 Cu1 N1 C1 77.2(6) . . . . ?
O1 Cu1 N1 C1 -102.8(6) 2_664 . . . ?
O2 Cu1 N1 C1 135.3(6) . . . . ?
C13 Cu1 N1 C1 -73.5(6) 2_664 . . . ?
O1 Cu1 N1 Cu1' 69.1(6) . . . . ?
O1 Cu1 N1 Cu1' -110.9(6) 2_664 . . . ?
O2 Cu1 N1 Cu1' 127.2(6) . . . . ?
C13 Cu1 N1 Cu1' -81.7(6) 2_664 . . . ?
O1 Cu1 N1 Cu1' -110.9(6) . . . 2_664 ?
O1 Cu1 N1 Cu1' 69.1(6) 2_664 . . 2_664 ?
O2 Cu1 N1 Cu1' -52.8(6) . . . 2_664 ?
C13 Cu1 N1 Cu1' 98.3(6) 2_664 . . 2_664 ?
Cu1' Cu1' N1 C2 11.8(12) 2_664 . . . ?
O1 Cu1' N1 C2 -76.8(10) . . . . ?
O2 Cu1' N1 C2 119.4(9) 2_664 . . . ?
N1 Cu1' N1 C2 11.8(12) 2_664 . . . ?
O1 Cu1' N1 C2 65.0(10) 2_664 . . . ?
O15 Cu1' N1 C2 -157.6(9) . . . . ?
Cu1' Cu1' N1 C1 -172.9(7) 2_664 . . . ?
O1 Cu1' N1 C1 98.5(6) . . . . ?
O2 Cu1' N1 C1 -65.3(6) 2_664 . . . ?
N1 Cu1' N1 C1 -172.9(7) 2_664 . . . ?
O1 Cu1' N1 C1 -119.7(5) 2_664 . . . ?
O15 Cu1' N1 C1 17.7(7) . . . . ?
Cu1' Cu1' N1 Cu1 0.0 2_664 . . . ?
O1 Cu1' N1 Cu1 -88.7(6) . . . . ?
O2 Cu1' N1 Cu1 107.5(7) 2_664 . . . ?
N1 Cu1' N1 Cu1 0.0 2_664 . . . ?
O1 Cu1' N1 Cu1 53.2(5) 2_664 . . . ?
O15 Cu1' N1 Cu1 -169.4(8) . . . . ?
O1 Cu1' N1 Cu1' -88.7(6) . . . 2_664 ?
O2 Cu1' N1 Cu1' 107.5(7) 2_664 . . 2_664 ?
N1 Cu1' N1 Cu1' 0.0 2_664 . . 2_664 ?
O1 Cu1' N1 Cu1' 53.2(5) 2_664 . . 2_664 ?
O15 Cu1' N1 Cu1' -169.4(8) . . . 2_664 ?
C6 N2 N3 C7 -1.4(9) . . . . ?
O10 Cu3 N5 C45 -99.3(5) . . . . ?
O10 Cu3 N5 C45 80.7(5) 2_455 . . . ?
O11 Cu3 N5 C45 -155.9(5) . . . . ?
O10 Cu3 N5 C41 74.0(6) . . . . ?
O10 Cu3 N5 C41 -106.0(6) 2_455 . . . ?
O11 Cu3 N5 C41 17.4(5) . . . . ?
C46 N6 N7 C47 1.7(10) . . . . ?
Cu1' Cu1' O1 C13 -6.8(8) 2_664 . . . ?
O2 Cu1' O1 C13 -173.7(12) 2_664 . . . ?
N1 Cu1' O1 C13 64.6(7) . . . . ?
N1 Cu1' O1 C13 -73.4(6) 2_664 . . . ?
O1 Cu1' O1 C13 -6.8(8) 2_664 . . . ?
O15 Cu1' O1 C13 -178.3(6) . . . . ?
Cu1' Cu1' O1 Cu1 0.000(2) 2_664 . . . ?
O2 Cu1' O1 Cu1 -166.9(17) 2_664 . . . ?
N1 Cu1' O1 Cu1 71.4(5) . . . . ?
N1 Cu1' O1 Cu1 -66.6(5) 2_664 . . . ?
O1 Cu1' O1 Cu1 0.000(1) 2_664 . . . ?
O15 Cu1' O1 Cu1 -171.5(6) . . . . ?
O2 Cu1' O1 Cu1' -166.9(17) 2_664 . . 2_664 ?
N1 Cu1' O1 Cu1' 71.4(5) . . . 2_664 ?
N1 Cu1' O1 Cu1' -66.6(5) 2_664 . . 2_664 ?
O1 Cu1' O1 Cu1' 0.0 2_664 . . 2_664 ?
O15 Cu1' O1 Cu1' -171.5(6) . . . 2_664 ?
N1 Cu1 O1 C13 -93.3(5) 2_664 . . . ?
N1 Cu1 O1 C13 86.7(5) . . . . ?
O2 Cu1 O1 C13 -1.7(4) . . . . ?
C13 Cu1 O1 C13 180.000(1) 2_664 . . . ?
N1 Cu1 O1 Cu1' 92.6(6) 2_664 . . . ?
N1 Cu1 O1 Cu1' -87.4(6) . . . . ?
O2 Cu1 O1 Cu1' -175.8(5) . . . . ?
C13 Cu1 O1 Cu1' 5.9(7) 2_664 . . . ?
N1 Cu1 O1 Cu1' -87.4(6) 2_664 . . 2_664 ?
N1 Cu1 O1 Cu1' 92.6(6) . . . 2_664 ?
O2 Cu1 O1 Cu1' 4.2(5) . . . 2_664 ?
C13 Cu1 O1 Cu1' -174.1(7) 2_664 . . 2_664 ?
N1 Cu1 O2 C13 91.7(5) 2_664 . . . ?
N1 Cu1 O2 C13 -88.3(5) . . . . ?
O1 Cu1 O2 C13 1.7(4) . . . . ?
O1 Cu1 O2 C13 -178.3(4) 2_664 . . . ?
C13 Cu1 O2 C13 180.000(1) 2_664 . . . ?
N1 Cu1 O2 Cu1' -85.1(6) 2_664 . . 2_664 ?
N1 Cu1 O2 Cu1' 94.9(6) . . . 2_664 ?
O1 Cu1 O2 Cu1' -175.1(6) . . . 2_664 ?
O1 Cu1 O2 Cu1' 4.9(6) 2_664 . . 2_664 ?
C13 Cu1 O2 Cu1' 3.2(8) 2_664 . . 2_664 ?
O4 Cu2 O5 C26 6.6(11) 2_575 . . . ?
O7 Cu2 O5 C26 -79.8(5) . . . . ?
O8 Cu2 O5 C26 88.8(5) 2_575 . . . ?
O6 Cu2 O5 C26 -170.1(4) . . . . ?
Cu2 Cu2 O5 C26 1.0(4) 2_575 . . . ?
O5 Cu2 O7 C27 88.1(5) . . . . ?
O4 Cu2 O7 C27 -80.1(5) 2_575 . . . ?
O8 Cu2 O7 C27 12.2(12) 2_575 . . . ?
O6 Cu2 O7 C27 -172.1(5) . . . . ?
Cu2 Cu2 O7 C27 2.7(4) 2_575 . . . ?
N5 Cu3 O10 C40 92.9(6) 2_455 . . . ?
N5 Cu3 O10 C40 -87.1(6) . . . . ?
O11 Cu3 O10 C40 2.0(5) . . . . ?
O10 Cu3 O11 C40 -1.9(5) . . . . ?
O10 Cu3 O11 C40 178.1(5) 2_455 . . . ?
N5 Cu3 O11 C40 -92.3(5) 2_455 . . . ?
N5 Cu3 O11 C40 87.7(5) . . . . ?
C2 N1 C1 C5 -4.2(12) . . . . ?
Cu1 N1 C1 C5 176.2(5) . . . . ?
Cu1' N1 C1 C5 179.2(7) . . . . ?
Cu1' N1 C1 C5 171.7(6) 2_664 . . . ?
C1 N1 C2 C3 3.0(13) . . . . ?
Cu1 N1 C2 C3 -177.4(5) . . . . ?
Cu1' N1 C2 C3 177.6(6) . . . . ?
Cu1' N1 C2 C3 -174.3(7) 2_664 . . . ?
N1 C2 C3 C4 1.7(13) . . . . ?
C2 C3 C4 C5 -4.9(12) . . . . ?
C2 C3 C4 C6 175.9(7) . . . . ?
C3 C4 C5 C1 3.7(11) . . . . ?
C6 C4 C5 C1 -177.0(6) . . . . ?
N1 C1 C5 C4 0.8(12) . . . . ?
N3 N2 C6 C4 -177.6(6) . . . . ?
N3 N2 C6 S1 2.0(8) . . . . ?
C5 C4 C6 N2 -23.7(12) . . . . ?
C3 C4 C6 N2 155.4(8) . . . . ?
C5 C4 C6 S1 156.7(6) . . . . ?
C3 C4 C6 S1 -24.1(10) . . . . ?
C7 S1 C6 N2 -1.5(6) . . . . ?
C7 S1 C6 C4 178.0(6) . . . . ?
N2 N3 C7 C8 178.9(6) . . . . ?
N2 N3 C7 S1 0.2(8) . . . . ?
C6 S1 C7 N3 0.7(5) . . . . ?
C6 S1 C7 C8 -178.0(6) . . . . ?
N3 C7 C8 C9 -12.4(10) . . . . ?
S1 C7 C8 C9 166.1(5) . . . . ?
N3 C7 C8 C12 170.7(6) . . . . ?
S1 C7 C8 C12 -10.8(9) . . . . ?
C12 C8 C9 C10 2.1(10) . . . . ?
C7 C8 C9 C10 -174.9(7) . . . . ?
C11 N4 C10 C9 1.3(13) . . . . ?
C8 C9 C10 N4 -2.8(13) . . . . ?
C10 N4 C11 C12 0.8(13) . . . . ?
N4 C11 C12 C8 -1.3(13) . . . . ?
C9 C8 C12 C11 -0.2(11) . . . . ?
C7 C8 C12 C11 176.7(7) . . . . ?
Cu1' O2 C13 O1 -1.8(9) 2_664 . . . ?
Cu1 O2 C13 O1 -2.8(7) . . . . ?
Cu1' O2 C13 C14 -179.8(6) 2_664 . . . ?
Cu1 O2 C13 C14 179.3(6) . . . . ?
Cu1' O1 C13 O2 5.9(11) . . . . ?
Cu1 O1 C13 O2 3.3(9) . . . . ?
Cu1' O1 C13 O2 1.6(8) 2_664 . . . ?
Cu1' O1 C13 C14 -176.1(5) . . . . ?
Cu1 O1 C13 C14 -178.7(5) . . . . ?
Cu1' O1 C13 C14 179.5(6) 2_664 . . . ?
O2 C13 C14 C19 -173.2(7) . . . . ?
O1 C13 C14 C19 8.7(10) . . . . ?
O2 C13 C14 C15 5.0(11) . . . . ?
O1 C13 C14 C15 -173.1(7) . . . . ?
C19 C14 C15 C16 -2.8(10) . . . . ?
C13 C14 C15 C16 179.0(6) . . . . ?
C14 C15 C16 C17 1.3(11) . . . . ?
C15 C16 C17 C18 0.9(10) . . . . ?
C15 C16 C17 O3 -176.4(6) . . . . ?
C20 O3 C17 C18 149.2(6) . . . . ?
C20 O3 C17 C16 -33.4(9) . . . . ?
C16 C17 C18 C19 -1.5(10) . . . . ?
O3 C17 C18 C19 176.0(5) . . . . ?
C15 C14 C19 C18 2.3(10) . . . . ?
C13 C14 C19 C18 -179.5(6) . . . . ?
C17 C18 C19 C14 -0.1(10) . . . . ?
C17 O3 C20 C21 127.6(6) . . . . ?
C17 O3 C20 C25 -55.8(8) . . . . ?
C25 C20 C21 C22 -3.3(9) . . . . ?
O3 C20 C21 C22 173.3(5) . . . . ?
C20 C21 C22 C23 1.6(9) . . . . ?
C21 C22 C23 C24 -0.1(9) . . . . ?
C21 C22 C23 C26 -179.0(5) . . . . ?
C22 C23 C24 C25 0.2(9) . . . . ?
C26 C23 C24 C25 179.0(6) . . . . ?
C21 C20 C25 C24 3.4(10) . . . . ?
O3 C20 C25 C24 -173.1(5) . . . . ?
C23 C24 C25 C20 -1.8(10) . . . . ?
Cu2 O5 C26 O4 0.0(9) . . . . ?
Cu2 O5 C26 C23 178.8(4) . . . . ?
Cu2 O4 C26 O5 -1.6(9) 2_575 . . . ?
Cu2 O4 C26 C23 179.6(3) 2_575 . . . ?
C24 C23 C26 O5 -174.3(5) . . . . ?
C22 C23 C26 O5 4.5(8) . . . . ?
C24 C23 C26 O4 4.6(9) . . . . ?
C22 C23 C26 O4 -176.6(5) . . . . ?
Cu2 O8 C27 O7 -0.5(8) 2_575 . . . ?
Cu2 O8 C27 C28 179.8(4) 2_575 . . . ?
Cu2 O7 C27 O8 -2.3(9) . . . . ?
Cu2 O7 C27 C28 177.5(3) . . . . ?
O8 C27 C28 C33 12.4(8) . . . . ?
O7 C27 C28 C33 -167.4(5) . . . . ?
O8 C27 C28 C29 -167.0(6) . . . . ?
O7 C27 C28 C29 13.2(8) . . . . ?
C33 C28 C29 C30 0.6(9) . . . . ?
C27 C28 C29 C30 -180.0(5) . . . . ?
C28 C29 C30 C31 -0.4(10) . . . . ?
C29 C30 C31 C32 -0.3(10) . . . . ?
C29 C30 C31 O9 177.4(5) . . . . ?
C34 O9 C31 C30 70.5(8) . . . . ?
C34 O9 C31 C32 -111.8(6) . . . . ?
C30 C31 C32 C33 0.6(10) . . . . ?
O9 C31 C32 C33 -177.1(5) . . . . ?
C29 C28 C33 C32 -0.3(9) . . . . ?
C27 C28 C33 C32 -179.6(5) . . . . ?
C31 C32 C33 C28 -0.4(9) . . . . ?
C31 O9 C34 C35 -170.0(5) . . . . ?
C31 O9 C34 C39 11.3(9) . . . . ?
O9 C34 C35 C36 -176.0(5) . . . . ?
C39 C34 C35 C36 2.8(9) . . . . ?
C34 C35 C36 C37 -1.5(9) . . . . ?
C35 C36 C37 C38 0.1(9) . . . . ?
C35 C36 C37 C40 -179.9(6) . . . . ?
C36 C37 C38 C39 -0.1(9) . . . . ?
C40 C37 C38 C39 179.9(6) . . . . ?
C35 C34 C39 C38 -2.8(9) . . . . ?
O9 C34 C39 C38 175.9(5) . . . . ?
C37 C38 C39 C34 1.4(9) . . . . ?
Cu3 O10 C40 O11 -3.9(10) . . . . ?
Cu3 O10 C40 C37 172.9(5) . . . . ?
Cu3 O11 C40 O10 3.1(8) . . . . ?
Cu3 O11 C40 C37 -173.8(6) . . . . ?
C38 C37 C40 O10 8.1(11) . . . . ?
C36 C37 C40 O10 -171.9(7) . . . . ?
C38 C37 C40 O11 -174.9(6) . . . . ?
C36 C37 C40 O11 5.1(10) . . . . ?
C45 N5 C41 C42 -0.2(10) . . . . ?
Cu3 N5 C41 C42 -173.9(5) . . . . ?
N5 C41 C42 C43 1.2(10) . . . . ?
C41 C42 C43 C44 -1.7(9) . . . . ?
C41 C42 C43 C46 178.3(6) . . . . ?
C42 C43 C44 C45 1.5(9) . . . . ?
C46 C43 C44 C45 -178.5(5) . . . . ?
C41 N5 C45 C44 -0.1(9) . . . . ?
Cu3 N5 C45 C44 173.8(4) . . . . ?
C43 C44 C45 N5 -0.6(10) . . . . ?
N7 N6 C46 C43 -178.1(6) . . . . ?
N7 N6 C46 S2 -1.9(8) . . . . ?
C44 C43 C46 N6 166.7(7) . . . . ?
C42 C43 C46 N6 -13.3(10) . . . . ?
C44 C43 C46 S2 -9.0(9) . . . . ?
C42 C43 C46 S2 171.0(5) . . . . ?
C47 S2 C46 N6 1.3(6) . . . . ?
C47 S2 C46 C43 177.3(6) . . . . ?
N6 N7 C47 C48 -179.9(6) . . . . ?
N6 N7 C47 S2 -0.7(8) . . . . ?
C46 S2 C47 N7 -0.3(6) . . . . ?
C46 S2 C47 C48 178.9(6) . . . . ?
N7 C47 C48 C49 -5.9(12) . . . . ?
S2 C47 C48 C49 175.0(7) . . . . ?
N7 C47 C48 C52 172.1(8) . . . . ?
S2 C47 C48 C52 -7.0(10) . . . . ?
C52 C48 C49 C50 0.4(14) . . . . ?
C47 C48 C49 C50 178.5(8) . . . . ?
C51 N8 C50 C49 0.4(17) . . . . ?
C48 C49 C50 N8 -0.2(17) . . . . ?
C50 N8 C51 C52 -0.9(17) . . . . ?
N8 C51 C52 C48 1.2(16) . . . . ?
C49 C48 C52 C51 -0.9(13) . . . . ?
C47 C48 C52 C51 -179.0(8) . . . . ?
